data_7054690
loop_
_publ_author_name
'M. B. Reddy, Madhusudana'
'Basuroy, K.'
'Chandrappa, S.'
'Dinesh, B.'
'Vasantha, B.'
'A. Venkatesha, Manjunath'
'Balaram, P.'

_publ_section_title
;
 Structural characterization of folded and extended conformations in
 peptides containing \g amino acids with proteinogenic side chains:
 crystal structures of \gn, (\a\g)nand \g\g\d\g sequences
;
_journal_issue 5
_journal_name_full 'New J. Chem.'
_journal_page_first 3319
_journal_paper_doi 10.1039/C5NJ00132C
_journal_volume 39
_journal_year 2015
_chemical_formula_moiety 'C39 H74 N4 O7'
_chemical_formula_sum 'C39 H74 N4 O7'
_chemical_formula_weight 711.02
_chemical_name_common Boc-[Gamma-R-Leu]2-Delta-R-Leu-Gamma-R-Leu-OMe
_chemical_name_systematic
; 
 t-Butyloxycarbonyl-[R-gamma-Leucyl]2-R-delta-Leucyl-R-gamma-Leucyl-methyl ester     
;
_space_group_IT_number 1
_symmetry_cell_setting triclinic
_symmetry_space_group_name_Hall 'P 1'
_symmetry_space_group_name_H-M 'P 1'
_atom_sites_solution_hydrogens geom
_atom_sites_solution_primary direct
_atom_sites_solution_secondary difmap
_audit_creation_method SHELXL-97
_audit_update_record
;
2014-12-10 deposited with the CCDC.
2015-02-18 downloaded from the CCDC.
;
_cell_angle_alpha 98.670(13)
_cell_angle_beta 94.399(14)
_cell_angle_gamma 99.374(14)
_cell_formula_units_Z 1
_cell_length_a 5.0768(11)
_cell_length_b 8.924(2)
_cell_length_c 25.120(6)
_cell_measurement_temperature 296(2)
_cell_volume 1104.0(4)
_computing_data_collection SMART
_computing_data_reduction SAINT
_computing_structure_refinement 'SHELXL-97 (Sheldrick, 1997)'
_computing_structure_solution 'SHELXD (Schneider and Sheldrick, 2002)'
_diffrn_ambient_temperature 296(2)
_diffrn_measured_fraction_theta_full 0.991
_diffrn_measured_fraction_theta_max 0.991
_diffrn_measurement_device_type 'Bruker Axs Kappa ApexII CCD with Mo source'
_diffrn_measurement_method 'omega and phi scan'
_diffrn_radiation_monochromator graphite
_diffrn_radiation_source 'fine-focus sealed tube'
_diffrn_radiation_type MoK\a
_diffrn_radiation_wavelength 0.71073
_diffrn_reflns_av_R_equivalents 0.0538
_diffrn_reflns_av_sigmaI/netI 0.0722
_diffrn_reflns_limit_h_max 6
_diffrn_reflns_limit_h_min -7
_diffrn_reflns_limit_k_max 12
_diffrn_reflns_limit_k_min -12
_diffrn_reflns_limit_l_max 35
_diffrn_reflns_limit_l_min -35
_diffrn_reflns_number 21539
_diffrn_reflns_theta_full 30.14
_diffrn_reflns_theta_max 30.14
_diffrn_reflns_theta_min 1.65
_exptl_absorpt_coefficient_mu 0.073
_exptl_absorpt_correction_type none
_exptl_crystal_colour colourless
_exptl_crystal_density_diffrn 1.069
_exptl_crystal_density_method 'not measured'
_exptl_crystal_description 'rectangular block'
_exptl_crystal_F_000 392
_exptl_crystal_size_max 0.30
_exptl_crystal_size_mid 0.10
_exptl_crystal_size_min 0.05
_refine_diff_density_max 0.297
_refine_diff_density_min -0.282
_refine_diff_density_rms 0.052
_refine_ls_abs_structure_details 'Flack H D (1983), Acta Cryst. A39, 876-881'
_refine_ls_abs_structure_Flack -10(10)
_refine_ls_extinction_method none
_refine_ls_goodness_of_fit_ref 0.994
_refine_ls_hydrogen_treatment mixed
_refine_ls_matrix_type full
_refine_ls_number_parameters 535
_refine_ls_number_reflns 6488
_refine_ls_number_restraints 12
_refine_ls_restrained_S_all 0.996
_refine_ls_R_factor_all 0.1583
_refine_ls_R_factor_gt 0.0701
_refine_ls_shift/su_max 0.000
_refine_ls_shift/su_mean 0.000
_refine_ls_structure_factor_coef Fsqd
_refine_ls_weighting_details 'calc w=1/[\s^2^(Fo^2^)+(0.1215P)^2^+0.0000P] where P=(Fo^2^+2Fc^2^)/3'
_refine_ls_weighting_scheme calc
_refine_ls_wR_factor_gt 0.1818
_refine_ls_wR_factor_ref 0.2308
_reflns_number_gt 2976
_reflns_number_total 6488
_reflns_threshold_expression >2sigma(I)
_cod_data_source_file c5nj00132c2.cif
_cod_data_source_block GGDG4
_cod_depositor_comments
;
The following automatic conversions were performed:

'_symmetry_cell_setting' value 'Triclinic' changed to 'triclinic'
according to
/usr/data/users/saulius/crontab/automatic-downloads/rss-feeds/RSC/lib/dictionaries/cif_core.dic
dictionary named 'cif_core.dic' version 2.4.2 from 2011-04-26.

Automatic conversion script
Id: cif_fix_values 3008 2015-01-20 13:52:24Z robertas 

 Adding full bibliography for 7054687--7054695.cif.
;
_cod_original_sg_symbol_H-M P1
_cod_database_code 7054690

loop_
_symmetry_equiv_pos_as_xyz
'x, y, z'

loop_
_atom_site_label
_atom_site_type_symbol
_atom_site_fract_x
_atom_site_fract_y
_atom_site_fract_z
_atom_site_U_iso_or_equiv
_atom_site_adp_type
_atom_site_occupancy
_atom_site_symmetry_multiplicity
_atom_site_calc_flag
_atom_site_refinement_flags
N4 N 0.9339(7) 0.0827(5) 0.66591(15) 0.0536(9) Uani 1 1 d D
O3 O 0.5012(6) 0.0594(5) 0.67934(15) 0.0731(10) Uani 1 1 d .
N3 N 0.8091(7) 0.1946(5) 0.90405(14) 0.0535(9) Uani 1 1 d D
C3D C 0.7752(9) 0.2723(5) 0.85668(17) 0.0501(10) Uani 1 1 d .
O2 O 0.3773(7) 0.1575(5) 0.91951(16) 0.0819(12) Uani 1 1 d .
C3 C 0.7271(9) 0.0331(5) 0.69116(19) 0.0516(10) Uani 1 1 d .
O1 O 1.0312(6) -0.0285(4) 1.09785(15) 0.0710(10) Uani 1 1 d .
C2 C 0.6105(8) 0.1439(6) 0.93138(18) 0.0545(11) Uani 1 1 d .
N2 N 0.5846(7) -0.0709(4) 1.07739(16) 0.0507(9) Uani 1 1 d D
C1G C 0.9205(10) 0.3673(6) 1.21447(18) 0.0558(11) Uani 1 1 d .
N1 N 0.9536(7) 0.3108(5) 1.26579(15) 0.0612(11) Uani 1 1 d D
C4G C 0.9262(9) 0.1810(6) 0.6243(2) 0.0558(11) Uani 1 1 d .
O0 O 0.5273(6) 0.2966(5) 1.28521(15) 0.0822(12) Uani 1 1 d .
C2G C 0.5798(9) -0.1677(6) 1.02485(19) 0.0547(11) Uani 1 1 d .
O O 0.8520(6) 0.2478(6) 1.34388(15) 0.0879(14) Uani 1 1 d .
C2A C 0.6882(9) 0.0679(6) 0.9784(2) 0.0574(11) Uani 1 1 d .
H2A1 H 0.8689 0.0469 0.9761 0.069 Uiso 1 1 calc R
H2A2 H 0.6884 0.1380 1.0119 0.069 Uiso 1 1 calc R
C3G C 0.8677(10) 0.1834(6) 0.80840(19) 0.0551(11) Uani 1 1 d .
C2B C 0.5002(10) -0.0803(6) 0.9796(2) 0.0608(12) Uani 1 1 d .
H2B1 H 0.4916 -0.1469 0.9450 0.073 Uiso 1 1 calc R
H2B2 H 0.3218 -0.0576 0.9839 0.073 Uiso 1 1 calc R
C3E C 0.9197(10) 0.4386(6) 0.8714(2) 0.0631(12) Uani 1 1 d .
H3E1 H 1.1076 0.4384 0.8818 0.076 Uiso 1 1 calc R
H3E2 H 0.8470 0.4867 0.9029 0.076 Uiso 1 1 calc R
C3A C 0.7787(11) -0.0536(6) 0.73689(19) 0.0584(12) Uani 1 1 d D
C1B C 0.9658(11) 0.2480(6) 1.1674(2) 0.0586(12) Uani 1 1 d .
C4D C 1.0218(13) 0.3469(7) 0.6505(3) 0.0756(15) Uani 1 1 d .
C3B C 0.6995(10) 0.0255(6) 0.7891(2) 0.0576(12) Uani 1 1 d .
C4B C 1.0882(9) 0.1290(6) 0.5793(2) 0.0573(12) Uani 1 1 d .
H4B1 H 1.2750 0.1429 0.5937 0.069 Uiso 1 1 calc R
H4B2 H 1.0772 0.1938 0.5518 0.069 Uiso 1 1 calc R
C0 C 0.7587(9) 0.2859(7) 1.29655(18) 0.0636(13) Uani 1 1 d .
C1 C 0.8068(8) -0.0071(6) 1.10898(17) 0.0507(10) Uani 1 1 d .
C1A C 0.7745(9) 0.0952(6) 1.16053(19) 0.0569(11) Uani 1 1 d .
H1A1 H 0.8095 0.0440 1.1911 0.068 Uiso 1 1 calc R
H1A2 H 0.5912 0.1135 1.1599 0.068 Uiso 1 1 calc R
C4T C 0.6699(10) 0.2081(9) 1.3843(2) 0.0827(19) Uani 1 1 d .
C4A C 0.9953(12) -0.0372(7) 0.5533(2) 0.0728(14) Uani 1 1 d .
H4A1 H 0.9880 -0.1012 0.5813 0.087 Uiso 1 1 calc R
H4A2 H 0.8152 -0.0488 0.5355 0.087 Uiso 1 1 calc R
O4 O 1.3582(11) -0.0161(6) 0.4993(2) 0.1070(16) Uani 1 1 d .
C2D C 0.3865(11) -0.3204(6) 1.0197(2) 0.0662(13) Uani 1 1 d .
H2D1 H 0.2219 -0.2988 1.0339 0.079 Uiso 1 1 calc R
H2D2 H 0.3423 -0.3610 0.9814 0.079 Uiso 1 1 calc R
C4 C 1.1712(13) -0.0910(7) 0.5138(2) 0.0710(14) Uani 1 1 d .
O5 O 1.0976(13) -0.2401(6) 0.4950(3) 0.134(2) Uani 1 1 d .
C3F C 0.9019(13) 0.5392(8) 0.8268(3) 0.0908(19) Uani 1 1 d .
H3F H 1.0105 0.5013 0.7988 0.109 Uiso 1 1 calc R
C1D C 1.1045(11) 0.5188(6) 1.2142(2) 0.0715(14) Uani 1 1 d .
C4E C 1.0274(14) 0.4708(8) 0.6145(3) 0.0837(17) Uani 1 1 d .
C3Y2 C 0.6279(16) 0.5266(11) 0.7997(4) 0.121(3) Uani 1 1 d .
H3Y1 H 0.6333 0.5897 0.7719 0.181 Uiso 1 1 calc R
H3Y2 H 0.5125 0.5605 0.8258 0.181 Uiso 1 1 calc R
H3Y3 H 0.5601 0.4212 0.7838 0.181 Uiso 1 1 calc R
C2T C 0.4631(15) 0.0706(9) 1.3619(3) 0.096(2) Uani 1 1 d .
H2T1 H 0.3449 0.0956 1.3342 0.144 Uiso 1 1 calc R
H2T2 H 0.3618 0.0392 1.3903 0.144 Uiso 1 1 calc R
H2T3 H 0.5491 -0.0117 1.3468 0.144 Uiso 1 1 calc R
C3T C 0.5503(15) 0.3485(10) 1.4057(3) 0.106(2) Uani 1 1 d .
H3T1 H 0.6924 0.4332 1.4200 0.160 Uiso 1 1 calc R
H3T2 H 0.4404 0.3249 1.4339 0.160 Uiso 1 1 calc R
H3T3 H 0.4428 0.3758 1.3768 0.160 Uiso 1 1 calc R
C2F1 C 0.267(2) -0.5895(9) 1.0385(4) 0.123(3) Uani 1 1 d .
H2F1 H 0.1662 -0.6050 1.0036 0.185 Uiso 1 1 calc R
H2F2 H 0.1476 -0.5824 1.0662 0.185 Uiso 1 1 calc R
H2F3 H 0.3584 -0.6747 1.0410 0.185 Uiso 1 1 calc R
C1E C 1.029(2) 0.6622(10) 1.2422(4) 0.128(3) Uani 1 1 d D
H1E H 0.8448 0.6626 1.2274 0.154 Uiso 1 1 calc R
C2E C 0.4723(19) -0.4409(8) 1.0458(4) 0.118(3) Uani 1 1 d D
H2E H 0.6061 -0.4727 1.0224 0.141 Uiso 1 1 calc R
C4F1 C 0.7593(16) 0.4676(11) 0.5853(5) 0.127(3) Uani 1 1 d .
H4F1 H 0.7725 0.5463 0.5629 0.190 Uiso 1 1 calc R
H4F2 H 0.6332 0.4857 0.6111 0.190 Uiso 1 1 calc R
H4F3 H 0.6994 0.3687 0.5630 0.190 Uiso 1 1 calc R
C1F1 C 1.204(3) 0.8052(10) 1.2275(5) 0.163(5) Uani 1 1 d D
H1F1 H 1.2037 0.7941 1.1889 0.244 Uiso 1 1 calc R
H1F2 H 1.3839 0.8153 1.2439 0.244 Uiso 1 1 calc R
H1F3 H 1.1319 0.8955 1.2405 0.244 Uiso 1 1 calc R
C1T C 0.8573(15) 0.1710(17) 1.4278(4) 0.167(6) Uani 1 1 d .
H1T1 H 0.9882 0.2611 1.4424 0.251 Uiso 1 1 calc R
H1T2 H 0.9466 0.0901 1.4127 0.251 Uiso 1 1 calc R
H1T3 H 0.7568 0.1382 1.4561 0.251 Uiso 1 1 calc R
C3Y1 C 1.033(2) 0.7068(8) 0.8488(4) 0.124(3) Uani 1 1 d .
H3Y4 H 1.2122 0.7097 0.8648 0.186 Uiso 1 1 calc R
H3Y5 H 0.9299 0.7500 0.8757 0.186 Uiso 1 1 calc R
H3Y6 H 1.0391 0.7654 0.8197 0.186 Uiso 1 1 calc R
C4F2 C 1.137(2) 0.6290(9) 0.6503(5) 0.145(4) Uani 1 1 d .
H4F4 H 1.1433 0.7086 0.6284 0.217 Uiso 1 1 calc R
H4F5 H 1.3147 0.6290 0.6665 0.217 Uiso 1 1 calc R
H4F6 H 1.0217 0.6474 0.6782 0.217 Uiso 1 1 calc R
C5 C 1.267(3) -0.3068(13) 0.4576(5) 0.172(5) Uani 1 1 d .
H5A H 1.1962 -0.4144 0.4462 0.258 Uiso 1 1 calc R
H5B H 1.4454 -0.2945 0.4751 0.258 Uiso 1 1 calc R
H5C H 1.2706 -0.2556 0.4266 0.258 Uiso 1 1 calc R
C2F2 C 0.629(3) -0.4085(13) 1.0995(5) 0.209(8) Uani 1 1 d D
H2F4 H 0.6682 -0.5031 1.1094 0.313 Uiso 1 1 calc R
H2F5 H 0.5277 -0.3615 1.1259 0.313 Uiso 1 1 calc R
H2F6 H 0.7945 -0.3399 1.0982 0.313 Uiso 1 1 calc R
C1F2 C 1.023(4) 0.6708(15) 1.3031(5) 0.219(8) Uani 1 1 d D
H1F4 H 0.9672 0.7646 1.3179 0.329 Uiso 1 1 calc R
H1F5 H 1.1997 0.6688 1.3195 0.329 Uiso 1 1 calc R
H1F6 H 0.8999 0.5844 1.3102 0.329 Uiso 1 1 calc R
H3 H 0.967(5) 0.182(5) 0.9161(17) 0.045(11) Uiso 1 1 d D
H2G H 0.746(11) -0.200(5) 1.019(2) 0.058(13) Uiso 1 1 d .
H3D H 0.571(9) 0.269(5) 0.8492(17) 0.044(11) Uiso 1 1 d .
H2 H 0.441(6) -0.046(5) 1.0909(17) 0.048(12) Uiso 1 1 d D
H1 H 1.108(6) 0.300(6) 1.280(2) 0.068(15) Uiso 1 1 d D
H4 H 1.093(5) 0.068(5) 0.6748(18) 0.050(12) Uiso 1 1 d D
H1B1 H 0.939(9) 0.293(5) 1.132(2) 0.057(13) Uiso 1 1 d .
H1B2 H 1.127(16) 0.247(9) 1.177(3) 0.11(2) Uiso 1 1 d .
H4G H 0.732(11) 0.162(6) 0.604(2) 0.073(15) Uiso 1 1 d .
H3B2 H 0.481(12) 0.030(6) 0.786(2) 0.073(15) Uiso 1 1 d .
H1G H 0.728(9) 0.381(4) 1.2105(16) 0.038(10) Uiso 1 1 d .
H3B1 H 0.727(15) -0.037(9) 0.816(3) 0.11(2) Uiso 1 1 d .
H3G1 H 1.056(11) 0.172(5) 0.817(2) 0.056(13) Uiso 1 1 d .
H3G2 H 0.871(11) 0.244(6) 0.776(3) 0.075(15) Uiso 1 1 d .
H4D1 H 0.930(14) 0.389(8) 0.683(3) 0.10(2) Uiso 1 1 d .
H4E H 1.159(12) 0.450(7) 0.592(2) 0.070(16) Uiso 1 1 d .
H4D2 H 1.214(12) 0.361(6) 0.668(2) 0.068(14) Uiso 1 1 d .
H3A2 H 0.662(9) -0.154(3) 0.726(2) 0.066(15) Uiso 1 1 d D
H3A1 H 0.975(5) -0.050(8) 0.739(3) 0.10(2) Uiso 1 1 d D
H1D2 H 1.299(14) 0.527(8) 1.239(3) 0.10(2) Uiso 1 1 d .
H1D1 H 1.101(11) 0.526(6) 1.170(2) 0.074(15) Uiso 1 1 d .

loop_
_atom_site_aniso_label
_atom_site_aniso_U_11
_atom_site_aniso_U_22
_atom_site_aniso_U_33
_atom_site_aniso_U_23
_atom_site_aniso_U_13
_atom_site_aniso_U_12
N4 0.0389(19) 0.074(3) 0.055(2) 0.0240(19) 0.0071(16) 0.0199(18)
O3 0.0434(18) 0.113(3) 0.075(2) 0.037(2) 0.0089(16) 0.0279(18)
N3 0.040(2) 0.082(3) 0.0448(19) 0.0224(18) 0.0043(15) 0.0207(18)
C3D 0.047(2) 0.063(3) 0.044(2) 0.016(2) 0.0029(18) 0.017(2)
O2 0.0442(18) 0.138(4) 0.081(2) 0.050(2) 0.0107(16) 0.034(2)
C3 0.041(2) 0.059(3) 0.057(2) 0.013(2) 0.0031(18) 0.0125(19)
O1 0.0395(17) 0.100(3) 0.071(2) -0.0045(19) 0.0044(15) 0.0214(17)
C2 0.042(2) 0.074(3) 0.054(2) 0.021(2) 0.0015(19) 0.020(2)
N2 0.0343(18) 0.068(2) 0.055(2) 0.0187(18) 0.0084(15) 0.0150(16)
C1G 0.049(3) 0.078(3) 0.045(2) 0.011(2) 0.0059(18) 0.023(2)
N1 0.0386(19) 0.107(3) 0.0449(19) 0.019(2) 0.0040(15) 0.027(2)
C4G 0.046(2) 0.070(3) 0.058(3) 0.029(2) 0.004(2) 0.013(2)
O0 0.0408(18) 0.145(4) 0.070(2) 0.032(2) 0.0050(15) 0.032(2)
C2G 0.044(2) 0.068(3) 0.054(3) 0.010(2) 0.0061(19) 0.016(2)
O 0.0403(17) 0.180(4) 0.0587(19) 0.053(2) 0.0137(15) 0.030(2)
C2A 0.046(2) 0.073(3) 0.056(3) 0.023(2) 0.0003(19) 0.011(2)
C3G 0.051(3) 0.064(3) 0.051(2) 0.016(2) 0.0046(19) 0.008(2)
C2B 0.056(3) 0.070(3) 0.054(3) 0.013(2) -0.005(2) 0.009(2)
C3E 0.068(3) 0.068(3) 0.054(3) 0.007(2) 0.000(2) 0.020(2)
C3A 0.066(3) 0.061(3) 0.052(3) 0.013(2) 0.007(2) 0.018(2)
C1B 0.053(3) 0.080(4) 0.047(2) 0.014(2) 0.012(2) 0.016(2)
C4D 0.074(4) 0.074(4) 0.084(4) 0.019(3) 0.010(3) 0.024(3)
C3B 0.062(3) 0.059(3) 0.056(3) 0.019(2) 0.009(2) 0.010(2)
C4B 0.043(2) 0.074(3) 0.057(3) 0.022(2) 0.0017(19) 0.006(2)
C0 0.040(2) 0.112(4) 0.045(2) 0.018(3) 0.0063(19) 0.027(2)
C1 0.037(2) 0.071(3) 0.049(2) 0.016(2) 0.0103(18) 0.018(2)
C1A 0.044(2) 0.073(3) 0.058(3) 0.017(2) 0.011(2) 0.012(2)
C4T 0.041(3) 0.149(6) 0.063(3) 0.034(4) 0.008(2) 0.011(3)
C4A 0.068(3) 0.079(4) 0.074(3) 0.021(3) 0.020(3) 0.009(3)
O4 0.104(4) 0.105(4) 0.112(4) 0.011(3) 0.054(3) 0.005(3)
C2D 0.070(3) 0.066(3) 0.061(3) 0.013(2) -0.002(2) 0.009(2)
C4 0.075(4) 0.078(4) 0.065(3) 0.020(3) 0.009(3) 0.020(3)
O5 0.132(5) 0.086(4) 0.174(6) -0.016(4) 0.066(4) -0.002(3)
C3F 0.089(4) 0.088(4) 0.097(4) 0.035(4) -0.015(3) 0.013(3)
C1D 0.072(4) 0.075(4) 0.064(3) 0.007(3) -0.002(3) 0.013(3)
C4E 0.071(4) 0.086(4) 0.105(5) 0.036(4) 0.017(4) 0.025(3)
C3Y2 0.094(5) 0.139(7) 0.142(7) 0.078(6) -0.019(5) 0.021(4)
C2T 0.095(5) 0.110(5) 0.092(4) 0.024(4) 0.031(4) 0.025(4)
C3T 0.080(4) 0.144(7) 0.079(4) -0.013(4) 0.025(3) -0.008(4)
C2F1 0.169(8) 0.069(4) 0.120(6) 0.022(4) -0.004(5) -0.010(4)
C1E 0.172(9) 0.089(6) 0.113(6) -0.012(5) -0.005(6) 0.025(5)
C2E 0.139(7) 0.076(5) 0.129(6) 0.031(4) -0.025(5) -0.003(4)
C4F1 0.086(5) 0.120(6) 0.191(9) 0.072(6) -0.004(5) 0.035(4)
C1F1 0.273(15) 0.078(6) 0.127(7) 0.008(5) -0.016(8) 0.027(7)
C1T 0.069(4) 0.367(18) 0.102(6) 0.144(9) 0.024(4) 0.039(7)
C3Y1 0.162(8) 0.067(4) 0.137(7) 0.021(4) -0.025(6) 0.016(4)
C4F2 0.188(10) 0.065(5) 0.179(10) 0.010(5) 0.022(8) 0.027(5)
C5 0.172(10) 0.138(8) 0.182(11) -0.065(8) 0.069(8) 0.021(7)
C2F2 0.187(11) 0.161(10) 0.270(17) 0.134(11) -0.114(11) -0.017(8)
C1F2 0.329(19) 0.140(10) 0.160(11) -0.043(9) 0.122(12) -0.025(11)

loop_
_atom_type_symbol
_atom_type_description
_atom_type_scat_dispersion_real
_atom_type_scat_dispersion_imag
_atom_type_scat_source
C C 0.0033 0.0000 'International Tables Vol C Tables 4.2.6.8 and 6.1.1.4'
H H 0.0000 0.0000 'International Tables Vol C Tables 4.2.6.8 and 6.1.1.4'
N N 0.0061 0.0000 'International Tables Vol C Tables 4.2.6.8 and 6.1.1.4'
O O 0.0106 0.0000 'International Tables Vol C Tables 4.2.6.8 and 6.1.1.4'

loop_
_geom_angle_atom_site_label_1
_geom_angle_atom_site_label_2
_geom_angle_atom_site_label_3
_geom_angle
C3 N4 C4G 124.7(4)
C3 N4 H4 123(3)
C4G N4 H4 112(3)
C2 N3 C3D 124.0(3)
C2 N3 H3 116(3)
C3D N3 H3 120(3)
N3 C3D C3G 109.8(4)
N3 C3D C3E 108.7(4)
C3G C3D C3E 114.1(4)
N3 C3D H3D 106(2)
C3G C3D H3D 108(2)
C3E C3D H3D 110(2)
O3 C3 N4 122.0(4)
O3 C3 C3A 120.6(4)
N4 C3 C3A 117.3(4)
O2 C2 N3 122.6(4)
O2 C2 C2A 121.8(4)
N3 C2 C2A 115.6(4)
C1 N2 C2G 123.8(4)
C1 N2 H2 113(3)
C2G N2 H2 124(3)
N1 C1G C1D 112.6(4)
N1 C1G C1B 110.8(4)
C1D C1G C1B 109.7(4)
N1 C1G H1G 105(2)
C1D C1G H1G 110(2)
C1B C1G H1G 109(2)
C0 N1 C1G 123.4(4)
C0 N1 H1 115(4)
C1G N1 H1 121(4)
N4 C4G C4B 110.1(4)
N4 C4G C4D 109.0(4)
C4B C4G C4D 113.0(4)
N4 C4G H4G 110(3)
C4B C4G H4G 101(3)
C4D C4G H4G 113(3)
N2 C2G C2D 112.2(4)
N2 C2G C2B 109.4(4)
C2D C2G C2B 109.7(4)
N2 C2G H2G 113(3)
C2D C2G H2G 102(3)
C2B C2G H2G 110(3)
C0 O C4T 121.1(4)
C2B C2A C2 112.3(4)
C2B C2A H2A1 109.2
C2 C2A H2A1 109.2
C2B C2A H2A2 109.2
C2 C2A H2A2 109.2
H2A1 C2A H2A2 107.9
C3D C3G C3B 114.1(4)
C3D C3G H3G1 109(3)
C3B C3G H3G1 109(3)
C3D C3G H3G2 111(3)
C3B C3G H3G2 108(3)
H3G1 C3G H3G2 106(4)
C2A C2B C2G 114.4(4)
C2A C2B H2B1 108.7
C2G C2B H2B1 108.7
C2A C2B H2B2 108.7
C2G C2B H2B2 108.7
H2B1 C2B H2B2 107.6
C3D C3E C3F 116.0(4)
C3D C3E H3E1 108.3
C3F C3E H3E1 108.3
C3D C3E H3E2 108.3
C3F C3E H3E2 108.3
H3E1 C3E H3E2 107.4
C3B C3A C3 111.0(4)
C3B C3A H3A2 110(3)
C3 C3A H3A2 104(3)
C3B C3A H3A1 111(4)
C3 C3A H3A1 103(4)
H3A2 C3A H3A1 118(5)
C1A C1B C1G 114.5(4)
C1A C1B H1B1 107(3)
C1G C1B H1B1 108(3)
C1A C1B H1B2 116(5)
C1G C1B H1B2 97(6)
H1B1 C1B H1B2 114(6)
C4G C4D C4E 118.1(6)
C4G C4D H4D1 118(4)
C4E C4D H4D1 104(4)
C4G C4D H4D2 110(3)
C4E C4D H4D2 105(3)
H4D1 C4D H4D2 100(5)
C3A C3B C3G 112.7(4)
C3A C3B H3B2 112(3)
C3G C3B H3B2 112(3)
C3A C3B H3B1 108(5)
C3G C3B H3B1 108(5)
H3B2 C3B H3B1 105(6)
C4G C4B C4A 113.3(4)
C4G C4B H4B1 108.9
C4A C4B H4B1 108.9
C4G C4B H4B2 108.9
C4A C4B H4B2 108.9
H4B1 C4B H4B2 107.7
O0 C0 N1 125.5(4)
O0 C0 O 123.8(4)
N1 C0 O 110.7(4)
O1 C1 N2 123.0(4)
O1 C1 C1A 120.5(4)
N2 C1 C1A 116.5(4)
C1 C1A C1B 111.0(4)
C1 C1A H1A1 109.4
C1B C1A H1A1 109.4
C1 C1A H1A2 109.4
C1B C1A H1A2 109.4
H1A1 C1A H1A2 108.0
O C4T C2T 111.1(5)
O C4T C1T 102.2(4)
C2T C4T C1T 110.2(7)
O C4T C3T 109.3(6)
C2T C4T C3T 113.1(5)
C1T C4T C3T 110.4(7)
C4 C4A C4B 112.8(5)
C4 C4A H4A1 109.0
C4B C4A H4A1 109.0
C4 C4A H4A2 109.0
C4B C4A H4A2 109.0
H4A1 C4A H4A2 107.8
C2E C2D C2G 118.2(5)
C2E C2D H2D1 107.8
C2G C2D H2D1 107.8
C2E C2D H2D2 107.8
C2G C2D H2D2 107.8
H2D1 C2D H2D2 107.1
O4 C4 O5 121.9(6)
O4 C4 C4A 126.7(6)
O5 C4 C4A 111.4(6)
C4 O5 C5 115.9(7)
C3Y2 C3F C3E 114.2(6)
C3Y2 C3F C3Y1 112.4(6)
C3E C3F C3Y1 110.4(6)
C3Y2 C3F H3F 106.5
C3E C3F H3F 106.5
C3Y1 C3F H3F 106.5
C1E C1D C1G 118.2(6)
C1E C1D H1D2 97(4)
C1G C1D H1D2 112(4)
C1E C1D H1D1 108(3)
C1G C1D H1D1 103(3)
H1D2 C1D H1D1 120(5)
C4F1 C4E C4D 112.3(6)
C4F1 C4E C4F2 111.8(7)
C4D C4E C4F2 108.1(7)
C4F1 C4E H4E 114(4)
C4D C4E H4E 103(4)
C4F2 C4E H4E 106(4)
C3F C3Y2 H3Y1 109.5
C3F C3Y2 H3Y2 109.5
H3Y1 C3Y2 H3Y2 109.5
C3F C3Y2 H3Y3 109.5
H3Y1 C3Y2 H3Y3 109.5
H3Y2 C3Y2 H3Y3 109.5
C4T C2T H2T1 109.5
C4T C2T H2T2 109.5
H2T1 C2T H2T2 109.5
C4T C2T H2T3 109.5
H2T1 C2T H2T3 109.5
H2T2 C2T H2T3 109.5
C4T C3T H3T1 109.5
C4T C3T H3T2 109.5
H3T1 C3T H3T2 109.5
C4T C3T H3T3 109.5
H3T1 C3T H3T3 109.5
H3T2 C3T H3T3 109.5
C2E C2F1 H2F1 109.5
C2E C2F1 H2F2 109.5
H2F1 C2F1 H2F2 109.5
C2E C2F1 H2F3 109.5
H2F1 C2F1 H2F3 109.5
H2F2 C2F1 H2F3 109.5
C1D C1E C1F2 114.5(9)
C1D C1E C1F1 110.6(8)
C1F2 C1E C1F1 112.3(8)
C1D C1E H1E 106.3
C1F2 C1E H1E 106.3
C1F1 C1E H1E 106.3
C2F2 C2E C2D 122.4(7)
C2F2 C2E C2F1 112.0(8)
C2D C2E C2F1 114.7(6)
C2F2 C2E H2E 101.1
C2D C2E H2E 101.1
C2F1 C2E H2E 101.1
C4E C4F1 H4F1 109.5
C4E C4F1 H4F2 109.5
H4F1 C4F1 H4F2 109.5
C4E C4F1 H4F3 109.5
H4F1 C4F1 H4F3 109.5
H4F2 C4F1 H4F3 109.5
C1E C1F1 H1F1 109.5
C1E C1F1 H1F2 109.5
H1F1 C1F1 H1F2 109.5
C1E C1F1 H1F3 109.5
H1F1 C1F1 H1F3 109.5
H1F2 C1F1 H1F3 109.5
C4T C1T H1T1 109.5
C4T C1T H1T2 109.5
H1T1 C1T H1T2 109.5
C4T C1T H1T3 109.5
H1T1 C1T H1T3 109.5
H1T2 C1T H1T3 109.5
C3F C3Y1 H3Y4 109.5
C3F C3Y1 H3Y5 109.5
H3Y4 C3Y1 H3Y5 109.5
C3F C3Y1 H3Y6 109.5
H3Y4 C3Y1 H3Y6 109.5
H3Y5 C3Y1 H3Y6 109.5
C4E C4F2 H4F4 109.5
C4E C4F2 H4F5 109.5
H4F4 C4F2 H4F5 109.5
C4E C4F2 H4F6 109.5
H4F4 C4F2 H4F6 109.5
H4F5 C4F2 H4F6 109.5
O5 C5 H5A 109.5
O5 C5 H5B 109.5
H5A C5 H5B 109.5
O5 C5 H5C 109.5
H5A C5 H5C 109.5
H5B C5 H5C 109.5
C2E C2F2 H2F4 109.5
C2E C2F2 H2F5 109.5
H2F4 C2F2 H2F5 109.5
C2E C2F2 H2F6 109.5
H2F4 C2F2 H2F6 109.5
H2F5 C2F2 H2F6 109.5
C1E C1F2 H1F4 109.5
C1E C1F2 H1F5 109.5
H1F4 C1F2 H1F5 109.5
C1E C1F2 H1F6 109.5
H1F4 C1F2 H1F6 109.5
H1F5 C1F2 H1F6 109.5

loop_
_geom_bond_atom_site_label_1
_geom_bond_atom_site_label_2
_geom_bond_distance
N4 C3 1.318(6)
N4 C4G 1.464(6)
N4 H4 0.85(2)
O3 C3 1.231(5)
N3 C2 1.320(6)
N3 C3D 1.477(5)
N3 H3 0.865(19)
C3D C3G 1.496(7)
C3D C3E 1.522(7)
C3D H3D 1.04(4)
O2 C2 1.228(5)
C3 C3A 1.508(6)
O1 C1 1.231(5)
C2 C2A 1.506(6)
N2 C1 1.320(6)
N2 C2G 1.461(6)
N2 H2 0.88(2)
C1G N1 1.461(6)
C1G C1D 1.514(8)
C1G C1B 1.525(7)
C1G H1G 1.01(4)
N1 C0 1.313(6)
N1 H1 0.86(2)
C4G C4B 1.510(7)
C4G C4D 1.511(8)
C4G H4G 1.05(6)
O0 C0 1.210(5)
C2G C2D 1.526(7)
C2G C2B 1.538(7)
C2G H2G 0.95(6)
O C0 1.357(6)
O C4T 1.469(7)
C2A C2B 1.505(7)
C2A H2A1 0.9700
C2A H2A2 0.9700
C3G C3B 1.513(7)
C3G H3G1 0.99(5)
C3G H3G2 1.04(6)
C2B H2B1 0.9700
C2B H2B2 0.9700
C3E C3F 1.545(8)
C3E H3E1 0.9700
C3E H3E2 0.9700
C3A C3B 1.507(7)
C3A H3A2 0.98(2)
C3A H3A1 0.99(2)
C1B C1A 1.518(7)
C1B H1B1 1.04(5)
C1B H1B2 0.84(8)
C4D C4E 1.528(9)
C4D H4D1 1.02(8)
C4D H4D2 1.02(6)
C3B H3B2 1.11(6)
C3B H3B1 0.96(9)
C4B C4A 1.510(8)
C4B H4B1 0.9700
C4B H4B2 0.9700
C1 C1A 1.504(7)
C1A H1A1 0.9700
C1A H1A2 0.9700
C4T C2T 1.485(10)
C4T C1T 1.503(9)
C4T C3T 1.523(11)
C4A C4 1.465(9)
C4A H4A1 0.9700
C4A H4A2 0.9700
O4 C4 1.183(8)
C2D C2E 1.448(9)
C2D H2D1 0.9700
C2D H2D2 0.9700
C4 O5 1.325(8)
O5 C5 1.447(11)
C3F C3Y2 1.480(9)
C3F C3Y1 1.535(10)
C3F H3F 0.9800
C1D C1E 1.486(11)
C1D H1D2 1.11(7)
C1D H1D1 1.12(6)
C4E C4F1 1.490(10)
C4E C4F2 1.548(12)
C4E H4E 0.93(6)
C3Y2 H3Y1 0.9600
C3Y2 H3Y2 0.9600
C3Y2 H3Y3 0.9600
C2T H2T1 0.9600
C2T H2T2 0.9600
C2T H2T3 0.9600
C3T H3T1 0.9600
C3T H3T2 0.9600
C3T H3T3 0.9600
C2F1 C2E 1.524(11)
C2F1 H2F1 0.9600
C2F1 H2F2 0.9600
C2F1 H2F3 0.9600
C1E C1F2 1.523(13)
C1E C1F1 1.541(13)
C1E H1E 0.9800
C2E C2F2 1.478(8)
C2E H2E 0.9800
C4F1 H4F1 0.9600
C4F1 H4F2 0.9600
C4F1 H4F3 0.9600
C1F1 H1F1 0.9600
C1F1 H1F2 0.9600
C1F1 H1F3 0.9600
C1T H1T1 0.9600
C1T H1T2 0.9600
C1T H1T3 0.9600
C3Y1 H3Y4 0.9600
C3Y1 H3Y5 0.9600
C3Y1 H3Y6 0.9600
C4F2 H4F4 0.9600
C4F2 H4F5 0.9600
C4F2 H4F6 0.9600
C5 H5A 0.9600
C5 H5B 0.9600
C5 H5C 0.9600
C2F2 H2F4 0.9600
C2F2 H2F5 0.9600
C2F2 H2F6 0.9600
C1F2 H1F4 0.9600
C1F2 H1F5 0.9600
C1F2 H1F6 0.9600

loop_
_geom_torsion_atom_site_label_1
_geom_torsion_atom_site_label_2
_geom_torsion_atom_site_label_3
_geom_torsion_atom_site_label_4
_geom_torsion
C2 N3 C3D C3G -120.7(5)
C2 N3 C3D C3E 113.8(5)
C4G N4 C3 O3 4.2(7)
C4G N4 C3 C3A -173.8(4)
C3D N3 C2 O2 -0.1(7)
C3D N3 C2 C2A 180.0(4)
C1D C1G N1 C0 120.3(6)
C1B C1G N1 C0 -116.4(6)
C3 N4 C4G C4B -139.5(4)
C3 N4 C4G C4D 95.9(6)
C1 N2 C2G C2D 129.0(5)
C1 N2 C2G C2B -109.0(5)
O2 C2 C2A C2B 45.7(7)
N3 C2 C2A C2B -134.3(5)
N3 C3D C3G C3B 65.6(5)
C3E C3D C3G C3B -172.1(4)
C2 C2A C2B C2G 176.5(4)
N2 C2G C2B C2A 60.4(6)
C2D C2G C2B C2A -176.2(5)
N3 C3D C3E C3F -179.0(5)
C3G C3D C3E C3F 58.1(6)
O3 C3 C3A C3B -56.9(6)
N4 C3 C3A C3B 121.1(5)
N1 C1G C1B C1A 60.3(6)
C1D C1G C1B C1A -174.8(4)
N4 C4G C4D C4E -179.3(5)
C4B C4G C4D C4E 57.8(7)
C3 C3A C3B C3G -64.4(6)
C3D C3G C3B C3A 173.6(4)
N4 C4G C4B C4A 57.3(5)
C4D C4G C4B C4A 179.5(4)
C1G N1 C0 O0 4.9(9)
C1G N1 C0 O -174.3(5)
C4T O C0 O0 3.3(9)
C4T O C0 N1 -177.5(6)
C2G N2 C1 O1 -2.9(7)
C2G N2 C1 C1A 177.2(4)
O1 C1 C1A C1B 49.3(6)
N2 C1 C1A C1B -130.8(4)
C1G C1B C1A C1 172.0(4)
C0 O C4T C2T 61.0(8)
C0 O C4T C1T 178.5(7)
C0 O C4T C3T -64.5(7)
C4G C4B C4A C4 -173.9(4)
N2 C2G C2D C2E -78.3(7)
C2B C2G C2D C2E 159.9(6)
C4B C4A C4 O4 -4.7(9)
C4B C4A C4 O5 174.8(5)
O4 C4 O5 C5 2.6(12)
C4A C4 O5 C5 -177.0(9)
C3D C3E C3F C3Y2 47.0(9)
C3D C3E C3F C3Y1 174.7(6)
N1 C1G C1D C1E -78.3(7)
C1B C1G C1D C1E 157.8(6)
C4G C4D C4E C4F1 57.3(9)
C4G C4D C4E C4F2 -178.9(7)
C1G C1D C1E C1F2 64.0(12)
C1G C1D C1E C1F1 -167.9(6)
C2G C2D C2E C2F2 38.9(14)
C2G C2D C2E C2F1 -179.9(7)
